data_4036683
loop_
_publ_author_name
'Golten, Samuel'
'Fontenelle, Cl\'ement Q'
'Timofte, Roxana S.'
'Bailac, Laura'
'Light, Mark'
'Sebban, Muriel'
'Oulyadi, Hassan'
'Linclau, Bruno'

_publ_section_title
;
 Enantioselective Synthesis of Dideoxy-tetrafluorinated Hexoses.
;
_journal_issue 11
_journal_name_full 'The Journal of organic chemistry'
_journal_page_first 4434
_journal_page_last 4453
_journal_paper_doi 10.1021/acs.joc.6b00302
_journal_volume 81
_journal_year 2016
_chemical_compound_source 'Clement Fontenelle'
_chemical_formula_sum 'C13 H14 F4 O4'
_chemical_formula_weight 310.24
_space_group_IT_number 14
_space_group_name_Hall '-P 2ybc'
_space_group_name_H-M_alt 'P 1 21/c 1'
_symmetry_cell_setting monoclinic
_symmetry_space_group_name_H-M 'P 1 21/c 1'
_atom_sites_solution_hydrogens geom
_atom_sites_solution_primary direct
_atom_sites_solution_secondary difmap
_audit_creation_method SHELXL-97
_cell_angle_alpha 90.00
_cell_angle_beta 91.413(2)
_cell_angle_gamma 90.00
_cell_formula_units_Z 4
_cell_length_a 8.8199(3)
_cell_length_b 5.5422(2)
_cell_length_c 28.0430(7)
_cell_measurement_reflns_used 6151
_cell_measurement_temperature 120(2)
_cell_measurement_theta_max 27.5
_cell_measurement_theta_min 2.2
_cell_volume 1370.37(8)
_computing_cell_refinement
;
CrystalClear-SM Expert 2.0 r7 (Rigaku, 2011)
;
_computing_data_collection
;
CrystalClear-SM Expert 2.0 r7 (Rigaku, 2011)
;
_computing_data_reduction
;
CrystalClear-SM Expert 2.0 r7 (Rigaku, 2011)
;
_computing_molecular_graphics
;
Images generated using CrystalMaker: a crystal and molecular 
structures program for Mac and Windows. CrystalMaker Software Ltd, 
Oxford, England (www.crystalmaker.com)
;
_computing_publication_material 'WINGX (Farrugia, 1998)'
_computing_structure_refinement 'SHELXL-97 (Sheldrick, 2008)'
_computing_structure_solution 'SHELXS-97 (Sheldrick, 1997)'
_diffrn_ambient_temperature 120(2)
_diffrn_detector 'Image plate'
_diffrn_detector_area_resol_mean 10
_diffrn_detector_type 'Rigaku Curved Fujifilm '
_diffrn_measured_fraction_theta_full 0.973
_diffrn_measured_fraction_theta_max 0.973
_diffrn_measurement_device 'three-circle quarter \c diffractometer'
_diffrn_measurement_device_type 'Rigaku R-AXIS SPIDER IP'
_diffrn_measurement_method 'profile data from oscillation \w-scans'
_diffrn_measurement_specimen_support 'MiTeGen MicroMesh'
_diffrn_radiation_collimation '0.3 mm'
_diffrn_radiation_monochromator graphite
_diffrn_radiation_type MoK\a
_diffrn_radiation_wavelength 0.71073
_diffrn_radiation_xray_symbol K-L~2,3~
_diffrn_reflns_av_R_equivalents 0.0300
_diffrn_reflns_av_sigmaI/netI 0.0269
_diffrn_reflns_limit_h_max 11
_diffrn_reflns_limit_h_min -10
_diffrn_reflns_limit_k_max 6
_diffrn_reflns_limit_k_min -7
_diffrn_reflns_limit_l_max 36
_diffrn_reflns_limit_l_min -36
_diffrn_reflns_number 11472
_diffrn_reflns_theta_full 27.48
_diffrn_reflns_theta_max 27.48
_diffrn_reflns_theta_min 3.67
_diffrn_source 'Sealed X-Ray tube'
_diffrn_source_current 40
_diffrn_source_power 2
_diffrn_source_size '12mm x 0.4 mm long fine-focus'
_diffrn_source_target Mo
_diffrn_source_voltage 50
_exptl_absorpt_coefficient_mu 0.144
_exptl_absorpt_correction_T_max 0.9900
_exptl_absorpt_correction_T_min 0.9539
_exptl_absorpt_correction_type multi-scan
_exptl_absorpt_process_details
;
Jacobson, R. (1998). REQAB. Private communication to the 
Rigaku Corporation, Tokyo, Japan.
;
_exptl_crystal_colour Colourless
_exptl_crystal_density_diffrn 1.504
_exptl_crystal_density_method 'not measured'
_exptl_crystal_description Block
_exptl_crystal_F_000 640
_exptl_crystal_size_max 0.33
_exptl_crystal_size_mid 0.14
_exptl_crystal_size_min 0.07
_refine_diff_density_max 0.304
_refine_diff_density_min -0.223
_refine_diff_density_rms 0.045
_refine_ls_extinction_method none
_refine_ls_goodness_of_fit_ref 1.130
_refine_ls_hydrogen_treatment mixed
_refine_ls_matrix_type full
_refine_ls_number_parameters 199
_refine_ls_number_reflns 3061
_refine_ls_number_restraints 19
_refine_ls_restrained_S_all 1.128
_refine_ls_R_factor_all 0.0506
_refine_ls_R_factor_gt 0.0471
_refine_ls_shift/su_max 0.026
_refine_ls_shift/su_mean 0.005
_refine_ls_structure_factor_coef Fsqd
_refine_ls_weighting_details 'calc w=1/[\s^2^(Fo^2^)+(0.0392P)^2^+0.8726P] where P=(Fo^2^+2Fc^2^)/3'
_refine_ls_weighting_scheme calc
_refine_ls_wR_factor_gt 0.1156
_refine_ls_wR_factor_ref 0.1180
_reflns_number_gt 2848
_reflns_number_total 3061
_reflns_threshold_expression >2\s(I)
_cod_data_source_file jo6b00302_si_001.cif
_cod_data_source_block Compound_67
_cod_depositor_comments
;
The following automatic conversions were performed:

data item '_symmetry_cell_setting' value 'Monoclinic' was changed to
'monoclinic' in accordance with the
/home/saulius/struct/COD-crude-data/automatic-downloads/DataCite-retrospective/ACS/depositions/lib/dictionaries/cif_core.dic
dictionary named 'cif_core.dic' version 2.4.2 last updated on
2011-04-26.

Automatic conversion script
Id: cif_fix_values 6909 2019-04-08 15:41:33Z antanas 
;
_cod_original_sg_symbol_H-M P2(1)/c
_cod_database_code 4036683

loop_
_symmetry_equiv_pos_as_xyz
'x, y, z'
'-x, y+1/2, -z+1/2'
'-x, -y, -z'
'x, -y-1/2, z-1/2'

loop_
_atom_site_label
_atom_site_type_symbol
_atom_site_fract_x
_atom_site_fract_y
_atom_site_fract_z
_atom_site_U_iso_or_equiv
_atom_site_adp_type
_atom_site_occupancy
_atom_site_symmetry_multiplicity
_atom_site_calc_flag
_atom_site_refinement_flags
_atom_site_disorder_assembly
_atom_site_disorder_group
F3A F 0.08257(12) 0.1322(2) 0.16818(4) 0.0433(3) Uani 1 1 d . . .
F3E F 0.09676(13) -0.2594(2) 0.15867(4) 0.0416(3) Uani 1 1 d . . .
F4A F 0.38843(13) -0.22977(18) 0.13827(4) 0.0346(3) Uani 1 1 d . . .
F4E F 0.26052(14) 0.0435(2) 0.09869(3) 0.0422(3) Uani 1 1 d . . .
O1 O 0.45143(12) 0.1247(2) 0.21182(3) 0.0217(2) Uani 1 1 d . B .
O2 O 0.28520(14) -0.3075(2) 0.23361(4) 0.0258(3) Uani 1 1 d . . .
H2 H 0.354(3) -0.298(5) 0.2546(9) 0.049(7) Uiso 1 1 d . . .
O3 O 0.08525(15) -0.0612(3) 0.25452(5) 0.0362(3) Uani 1 1 d . . .
H3 H 0.043(4) -0.190(7) 0.2562(12) 0.093(12) Uiso 1 1 d . . .
C1 C 0.32058(18) 0.1256(3) 0.24132(5) 0.0239(3) Uani 1 1 d . . .
H1A H 0.2652 0.2799 0.2372 0.029 Uiso 1 1 calc R . .
H1B H 0.3529 0.1109 0.2753 0.029 Uiso 1 1 calc R . .
C2 C 0.21685(17) -0.0832(3) 0.22768(5) 0.0227(3) Uani 1 1 d . . .
C3 C 0.17503(18) -0.0637(3) 0.17438(6) 0.0263(3) Uani 1 1 d . . .
C4 C 0.31164(19) -0.0193(3) 0.14315(5) 0.0260(3) Uani 1 1 d . B .
C5 C 0.41535(18) 0.1768(3) 0.16312(5) 0.0221(3) Uani 1 1 d . . .
H5 H 0.3622 0.3359 0.1609 0.027 Uiso 1 1 calc R A 1
C6A C 0.56118(19) 0.1896(3) 0.13611(5) 0.0274(3) Uani 0.533(5) 1 d PD B 1
H6A1 H 0.6259 0.0489 0.1443 0.033 Uiso 0.533(5) 1 calc PR B 1
H6A2 H 0.5387 0.1863 0.1014 0.033 Uiso 0.533(5) 1 calc PR B 1
O6A O 0.638(2) 0.405(3) 0.1485(6) 0.0305(6) Uani 0.533(5) 1 d PD B 1
C7A C 0.7882(16) 0.407(3) 0.1292(3) 0.0367(18) Uani 0.533(5) 1 d PD B 1
H7A1 H 0.8412 0.2552 0.1377 0.044 Uiso 0.533(5) 1 calc PR B 1
H7A2 H 0.8471 0.5431 0.1432 0.044 Uiso 0.533(5) 1 calc PR B 1
C8A C 0.7787(5) 0.4334(9) 0.07552(15) 0.0312(5) Uani 0.533(5) 1 d PGD B 1
C9A C 0.7202(6) 0.6409(8) 0.05417(18) 0.0395(11) Uani 0.533(5) 1 d PGD B 1
H9A H 0.6861 0.7703 0.0734 0.047 Uiso 0.533(5) 1 calc PR B 1
C10A C 0.7115(6) 0.6590(9) 0.00475(19) 0.0473(12) Uani 0.533(5) 1 d PGD B 1
H10A H 0.6715 0.8008 -0.0098 0.057 Uiso 0.533(5) 1 calc PR B 1
C11A C 0.7613(6) 0.4696(10) -0.02334(15) 0.0493(6) Uani 0.533(5) 1 d PGD B 1
H11A H 0.7553 0.4820 -0.0571 0.059 Uiso 0.533(5) 1 calc PR B 1
C12A C 0.8198(7) 0.2621(9) -0.0020(2) 0.0488(12) Uani 0.533(5) 1 d PGD B 1
H12A H 0.8539 0.1327 -0.0212 0.059 Uiso 0.533(5) 1 calc PR B 1
C13A C 0.8286(6) 0.2440(8) 0.0474(2) 0.0396(10) Uani 0.533(5) 1 d PGD B 1
H13A H 0.8686 0.1022 0.0620 0.047 Uiso 0.533(5) 1 calc PR B 1
C6B C 0.56118(19) 0.1896(3) 0.13611(5) 0.0274(3) Uani 0.467(5) 1 d PD B 2
H6B1 H 0.6253 0.0468 0.1432 0.033 Uiso 0.467(5) 1 calc PR B 2
H6B2 H 0.5396 0.1956 0.1013 0.033 Uiso 0.467(5) 1 calc PR B 2
O6B O 0.635(2) 0.403(3) 0.1517(7) 0.0305(6) Uani 0.467(5) 1 d PD B 2
C7B C 0.7759(18) 0.450(4) 0.1286(4) 0.0367(18) Uani 0.467(5) 1 d PD B 2
H7B1 H 0.8504 0.3264 0.1391 0.044 Uiso 0.467(5) 1 calc PR B 2
H7B2 H 0.8147 0.6086 0.1396 0.044 Uiso 0.467(5) 1 calc PR B 2
C8B C 0.7688(6) 0.4517(11) 0.07444(18) 0.0312(5) Uani 0.467(5) 1 d PGD B 2
C9B C 0.6641(6) 0.6026(11) 0.0517(2) 0.0395(11) Uani 0.467(5) 1 d PGD B 2
H9B H 0.5969 0.6971 0.0699 0.047 Uiso 0.467(5) 1 calc PR B 2
C10B C 0.6575(6) 0.6152(12) 0.0022(2) 0.0473(12) Uani 0.467(5) 1 d PGD B 2
H10B H 0.5859 0.7183 -0.0134 0.057 Uiso 0.467(5) 1 calc PR B 2
C11B C 0.7557(7) 0.4769(13) -0.02458(17) 0.0493(6) Uani 0.467(5) 1 d PGD B 2
H11B H 0.7512 0.4855 -0.0584 0.059 Uiso 0.467(5) 1 calc PR B 2
C12B C 0.8605(7) 0.3260(12) -0.0018(2) 0.0488(12) Uani 0.467(5) 1 d PGD B 2
H12B H 0.9276 0.2315 -0.0201 0.059 Uiso 0.467(5) 1 calc PR B 2
C13B C 0.8671(6) 0.3135(10) 0.0477(2) 0.0396(10) Uani 0.467(5) 1 d PGD B 2
H13B H 0.9387 0.2103 0.0633 0.047 Uiso 0.467(5) 1 calc PR B 2

loop_
_atom_site_aniso_label
_atom_site_aniso_U_11
_atom_site_aniso_U_22
_atom_site_aniso_U_33
_atom_site_aniso_U_23
_atom_site_aniso_U_13
_atom_site_aniso_U_12
F3A 0.0274(5) 0.0461(7) 0.0561(7) 0.0198(5) -0.0052(5) 0.0128(5)
F3E 0.0382(6) 0.0467(7) 0.0393(6) 0.0053(5) -0.0128(5) -0.0202(5)
F4A 0.0454(6) 0.0244(5) 0.0344(5) -0.0072(4) 0.0088(4) -0.0006(5)
F4E 0.0531(7) 0.0501(7) 0.0227(5) 0.0096(4) -0.0122(4) -0.0144(6)
O1 0.0221(5) 0.0249(6) 0.0182(5) 0.0016(4) 0.0014(4) -0.0029(4)
O2 0.0286(6) 0.0185(5) 0.0300(6) 0.0044(4) -0.0064(5) 0.0001(5)
O3 0.0268(7) 0.0391(8) 0.0434(7) 0.0033(6) 0.0138(5) -0.0023(6)
C1 0.0268(8) 0.0218(7) 0.0235(7) -0.0010(6) 0.0071(6) -0.0020(6)
C2 0.0208(7) 0.0210(7) 0.0264(7) 0.0041(6) 0.0029(5) 0.0009(6)
C3 0.0212(7) 0.0250(8) 0.0324(8) 0.0058(6) -0.0070(6) -0.0004(6)
C4 0.0333(8) 0.0243(8) 0.0201(7) 0.0022(6) -0.0034(6) -0.0014(7)
C5 0.0250(7) 0.0224(7) 0.0189(6) 0.0027(5) 0.0005(5) -0.0007(6)
C6A 0.0300(8) 0.0295(8) 0.0229(7) 0.0002(6) 0.0055(6) -0.0015(7)
O6A 0.0264(7) 0.0438(8) 0.0216(17) -0.0028(9) 0.0049(9) -0.0110(6)
C7A 0.0202(19) 0.063(5) 0.0269(8) 0.0025(15) 0.0021(8) -0.006(3)
C8A 0.0243(9) 0.0445(12) 0.0250(8) -0.0002(7) 0.0048(6) -0.0104(9)
C9A 0.049(3) 0.0371(19) 0.0332(12) -0.0003(12) 0.013(2) -0.004(2)
C10A 0.063(4) 0.043(2) 0.0367(13) 0.0127(15) 0.004(2) -0.005(2)
C11A 0.0658(15) 0.0577(14) 0.0245(8) -0.0012(9) 0.0057(9) -0.0166(12)
C12A 0.056(3) 0.052(3) 0.0384(12) -0.0155(19) 0.0126(19) -0.009(2)
C13A 0.032(2) 0.046(3) 0.0406(11) -0.001(2) 0.0042(17) -0.0045(19)
C6B 0.0300(8) 0.0295(8) 0.0229(7) 0.0002(6) 0.0055(6) -0.0015(7)
O6B 0.0264(7) 0.0438(8) 0.0216(17) -0.0028(9) 0.0049(9) -0.0110(6)
C7B 0.0202(19) 0.063(5) 0.0269(8) 0.0025(15) 0.0021(8) -0.006(3)
C8B 0.0243(9) 0.0445(12) 0.0250(8) -0.0002(7) 0.0048(6) -0.0104(9)
C9B 0.049(3) 0.0371(19) 0.0332(12) -0.0003(12) 0.013(2) -0.004(2)
C10B 0.063(4) 0.043(2) 0.0367(13) 0.0127(15) 0.004(2) -0.005(2)
C11B 0.0658(15) 0.0577(14) 0.0245(8) -0.0012(9) 0.0057(9) -0.0166(12)
C12B 0.056(3) 0.052(3) 0.0384(12) -0.0155(19) 0.0126(19) -0.009(2)
C13B 0.032(2) 0.046(3) 0.0406(11) -0.001(2) 0.0042(17) -0.0045(19)

loop_
_atom_type_symbol
_atom_type_description
_atom_type_scat_dispersion_real
_atom_type_scat_dispersion_imag
_atom_type_scat_source
C C 0.0033 0.0016 'International Tables Vol C Tables 4.2.6.8 and 6.1.1.4'
H H 0.0000 0.0000 'International Tables Vol C Tables 4.2.6.8 and 6.1.1.4'
O O 0.0106 0.0060 'International Tables Vol C Tables 4.2.6.8 and 6.1.1.4'
F F 0.0171 0.0103 'International Tables Vol C Tables 4.2.6.8 and 6.1.1.4'

loop_
_geom_angle_atom_site_label_1
_geom_angle_atom_site_label_2
_geom_angle_atom_site_label_3
_geom_angle
C5 O1 C1 112.82(11)
O1 C1 C2 109.87(12)
O2 C2 O3 112.04(13)
O2 C2 C1 113.24(13)
O3 C2 C1 107.44(13)
O2 C2 C3 105.84(13)
O3 C2 C3 109.51(13)
C1 C2 C3 108.69(12)
F3E C3 F3A 107.30(12)
F3E C3 C4 110.23(14)
F3A C3 C4 106.01(13)
F3E C3 C2 111.65(13)
F3A C3 C2 107.96(14)
C4 C3 C2 113.32(12)
F4A C4 F4E 106.41(13)
F4A C4 C5 110.77(13)
F4E C4 C5 109.75(13)
F4A C4 C3 108.78(13)
F4E C4 C3 108.57(13)
C5 C4 C3 112.36(13)
O1 C5 C6A 108.51(12)
O1 C5 C4 109.08(12)
C6A C5 C4 111.18(13)
O6A C6A C5 108.9(6)
C6A O6A C7A 110.6(12)
O6A C7A C8A 110.1(11)
C9A C8A C13A 120.0
C9A C8A C7A 121.2(7)
C13A C8A C7A 118.8(7)
C8A C9A C10A 120.0
C9A C10A C11A 120.0
C12A C11A C10A 120.0
C13A C12A C11A 120.0
C12A C13A C8A 120.0
O6B C7B C8B 115.9(12)
C9B C8B C13B 120.0
C9B C8B C7B 118.3(8)
C13B C8B C7B 121.7(8)
C10B C9B C8B 120.0
C9B C10B C11B 120.0
C10B C11B C12B 120.0
C13B C12B C11B 120.0
C12B C13B C8B 120.0

loop_
_geom_bond_atom_site_label_1
_geom_bond_atom_site_label_2
_geom_bond_distance
F3A C3 1.3664(19)
F3E C3 1.353(2)
F4A C4 1.358(2)
F4E C4 1.3605(17)
O1 C5 1.4241(16)
O1 C1 1.4364(18)
O2 C2 1.3895(19)
O3 C2 1.4042(19)
C1 C2 1.518(2)
C2 C3 1.534(2)
C3 C4 1.527(2)
C4 C5 1.518(2)
C5 C6A 1.510(2)
C6A O6A 1.413(9)
O6A C7A 1.445(10)
C7A C8A 1.513(8)
C8A C9A 1.3900
C8A C13A 1.3900
C9A C10A 1.3900
C10A C11A 1.3900
C11A C12A 1.3900
C12A C13A 1.3900
O6B C7B 1.438(10)
C7B C8B 1.518(9)
C8B C9B 1.3900
C8B C13B 1.3900
C9B C10B 1.3900
C10B C11B 1.3900
C11B C12B 1.3900
C12B C13B 1.3900

loop_
_geom_hbond_atom_site_label_D
_geom_hbond_atom_site_label_H
_geom_hbond_atom_site_label_A
_geom_hbond_distance_DH
_geom_hbond_distance_HA
_geom_hbond_distance_DA
_geom_hbond_angle_DHA
_geom_hbond_site_symmetry_A
O2 H2 O1 0.84(3) 1.98(3) 2.7756(16) 158(2) 2_645
O3 H3 O3 0.81(4) 2.36(4) 3.1600(13) 169(3) 2_545
O3 H3 F3A 0.81(4) 2.61(4) 3.1520(18) 126(3) 2_545
